data_1575665
loop_
_publ_author_name
'Heller, Jan'
'Buch, Christoph D.'
'Virovets, Alexander V.'
'Peresypkina, Eugenia'
'Lerner, Hans-Wolfram'
'Fantuzzi, Felipe'
'Wagner, Matthias'

_publ_section_title
;
 Synthesis of perhalogenated silylboranes (X = Cl, I) and their
 application in regiodivergent alkene silaboration.
;
_journal_issue 43
_journal_name_full 'Chemical science'
_journal_page_first 20329
_journal_page_last 20343
_journal_paper_doi 10.1039/d5sc06234a
_journal_volume 16
_journal_year 2025
_chemical_formula_moiety 'C6 H10 B I5 Si'
_chemical_formula_sum 'C6 H10 B I5 Si'
_chemical_formula_weight 755.54
_chemical_properties_physical Air-sensitive,Moisture-sensitive
_space_group_crystal_system orthorhombic
_space_group_IT_number 61
_space_group_name_Hall '-P 2ac 2ab'
_space_group_name_H-M_alt 'P b c a'
_atom_sites_solution_hydrogens geom
_audit_creation_method SHELXL-2018/3
_audit_update_record
;
2025-07-08 deposited with the CCDC.	2025-09-10 downloaded from the CCDC.
;
_cell_angle_alpha 90
_cell_angle_beta 90
_cell_angle_gamma 90
_cell_formula_units_Z 8
_cell_length_a 8.79053(14)
_cell_length_b 14.6868(2)
_cell_length_c 24.6134(4)
_cell_measurement_reflns_used 23153
_cell_measurement_temperature 173(2)
_cell_measurement_theta_max 26.3140
_cell_measurement_theta_min 2.8200
_cell_volume 3177.71(8)
_computing_cell_refinement 'CrysAlisPro 1.171.42.43a (Rigaku OD, 2022)'
_computing_data_collection 'X-Area (Stoe & Cie, 2001)'
_computing_data_reduction 'CrysAlisPro 1.171.42.43a (Rigaku OD, 2022)'
_computing_publication_material 'IUCr PublCIF online service'
_computing_structure_refinement 'SHELXL-2018/3 (Sheldrick, 2018)'
_computing_structure_solution 'SHELXT (G. M. Sheldrick, 2015)'
_diffrn_ambient_temperature 173(2)
_diffrn_detector 'image plate'
_diffrn_detector_area_resol_mean 6.67
_diffrn_detector_type 'STOE image plate (34 cm diameter)'
_diffrn_measured_fraction_theta_full 0.999
_diffrn_measured_fraction_theta_max 0.999
_diffrn_measurement_device '2-circle goniometer'
_diffrn_measurement_device_type 'STOE IPDS II two-circle-diffractometer'
_diffrn_measurement_method \w
_diffrn_radiation_monochromator mirror
_diffrn_radiation_type MoK\a
_diffrn_radiation_wavelength 0.71073
_diffrn_reflns_av_R_equivalents 0.0736
_diffrn_reflns_av_unetI/netI 0.0218
_diffrn_reflns_Laue_measured_fraction_full 0.999
_diffrn_reflns_Laue_measured_fraction_max 0.999
_diffrn_reflns_limit_h_max 10
_diffrn_reflns_limit_h_min -10
_diffrn_reflns_limit_k_max 18
_diffrn_reflns_limit_k_min -18
_diffrn_reflns_limit_l_max 30
_diffrn_reflns_limit_l_min -30
_diffrn_reflns_number 56285
_diffrn_reflns_point_group_measured_fraction_full 0.999
_diffrn_reflns_point_group_measured_fraction_max 0.999
_diffrn_reflns_theta_full 25.242
_diffrn_reflns_theta_max 26.374
_diffrn_reflns_theta_min 2.774
_diffrn_source 'Genix 3D I\mS microfocus X-ray source'
_exptl_absorpt_coefficient_mu 9.829
_exptl_absorpt_correction_T_max 1.00000
_exptl_absorpt_correction_T_min 0.36840
_exptl_absorpt_correction_type multi-scan
_exptl_absorpt_process_details
;
CrysAlisPro 1.171.42.43a (Rigaku Oxford Diffraction, 2022)
Empirical absorption correction using spherical harmonics,
implemented in SCALE3 ABSPACK scaling algorithm.
;
_exptl_crystal_colour colorless
_exptl_crystal_density_diffrn 3.159
_exptl_crystal_description block
_exptl_crystal_F_000 2640
_exptl_crystal_size_max 0.230
_exptl_crystal_size_mid 0.220
_exptl_crystal_size_min 0.150
_refine_diff_density_max 1.845
_refine_diff_density_min -1.461
_refine_diff_density_rms 0.138
_refine_ls_extinction_coef 0.00019(3)
_refine_ls_extinction_expression Fc^*^=kFc[1+0.001xFc^2^\l^3^/sin(2\q)]^-1/4^
_refine_ls_extinction_method 'SHELXL-2018/3 (Sheldrick 2018)'
_refine_ls_goodness_of_fit_ref 1.099
_refine_ls_hydrogen_treatment constr
_refine_ls_matrix_type full
_refine_ls_number_parameters 119
_refine_ls_number_reflns 3250
_refine_ls_number_restraints 0
_refine_ls_restrained_S_all 1.099
_refine_ls_R_factor_all 0.0276
_refine_ls_R_factor_gt 0.0253
_refine_ls_shift/su_max 0.002
_refine_ls_shift/su_mean 0.000
_refine_ls_structure_factor_coef Fsqd
_refine_ls_weighting_details 'w=1/[\s^2^(Fo^2^)+(0.0221P)^2^+15.1140P] where P=(Fo^2^+2Fc^2^)/3'
_refine_ls_weighting_scheme calc
_refine_ls_wR_factor_gt 0.0606
_refine_ls_wR_factor_ref 0.0616
_reflns_Friedel_coverage 0.000
_reflns_number_gt 3058
_reflns_number_total 3250
_reflns_threshold_expression 'I > 2\s(I)'
_cod_data_source_file d5sc06234a3.cif
_cod_data_source_block 7_aplha_wa3386
_cod_depositor_comments 'Adding full bibliography for 1575660--1575680.cif.'
_cod_original_cell_volume 3177.72(8)
_cod_database_code 1575665
_shelx_shelxl_version_number 2018/3
_shelx_space_group_comment
;
The symmetry employed for this shelxl refinement is uniquely defined
by the following loop, which should always be used as a source of
symmetry information in preference to the above space-group names.
They are only intended as comments.
;
_shelx_estimated_absorpt_t_min 0.211
_shelx_estimated_absorpt_t_max 0.320

loop_
_space_group_symop_operation_xyz
'x, y, z'
'-x+1/2, -y, z+1/2'
'-x, y+1/2, -z+1/2'
'x+1/2, -y+1/2, -z'
'-x, -y, -z'
'x-1/2, y, -z-1/2'
'x, -y-1/2, z-1/2'
'-x-1/2, y-1/2, z'

loop_
_atom_site_label
_atom_site_type_symbol
_atom_site_fract_x
_atom_site_fract_y
_atom_site_fract_z
_atom_site_U_iso_or_equiv
_atom_site_adp_type
_atom_site_occupancy
_atom_site_site_symmetry_order
_atom_site_calc_flag
_atom_site_refinement_flags_posn
_atom_site_refinement_flags_adp
_atom_site_refinement_flags_occupancy
_atom_site_disorder_assembly
_atom_site_disorder_group
Si1 Si 0.25137(14) 0.41672(8) 0.57805(5) 0.0200(2) Uani 1 1 d . . . . .
I1 I 0.18888(4) 0.56502(2) 0.53936(2) 0.03760(11) Uani 1 1 d . . . . .
I2 I 0.34407(4) 0.32447(2) 0.50253(2) 0.03309(10) Uani 1 1 d . . . . .
I3 I 0.01608(4) 0.34835(3) 0.61104(2) 0.03758(11) Uani 1 1 d . . . . .
B1 B 0.4270(6) 0.3376(3) 0.6616(2) 0.0200(10) Uani 1 1 d . . . . .
I4 I 0.58657(4) 0.24065(2) 0.63159(2) 0.03467(10) Uani 1 1 d . . . . .
I5 I 0.30675(4) 0.29339(3) 0.73176(2) 0.04175(11) Uani 1 1 d . . . . .
C1 C 0.4007(5) 0.4323(3) 0.63429(17) 0.0170(8) Uani 1 1 d . . . . .
C2 C 0.5441(5) 0.4715(3) 0.6054(2) 0.0253(9) Uani 1 1 d . . . . .
H2A H 0.588500 0.424210 0.581489 0.030 Uiso 1 1 calc R U . . .
H2B H 0.513883 0.523678 0.582274 0.030 Uiso 1 1 calc R U . . .
C3 C 0.6642(5) 0.5029(3) 0.6464(2) 0.0298(11) Uani 1 1 d . . . . .
H3A H 0.701635 0.449693 0.667153 0.036 Uiso 1 1 calc R U . . .
H3B H 0.751613 0.529736 0.626702 0.036 Uiso 1 1 calc R U . . .
C4 C 0.5993(6) 0.5728(3) 0.6854(2) 0.0364(12) Uani 1 1 d . . . . .
H4A H 0.569982 0.628200 0.664999 0.044 Uiso 1 1 calc R U . . .
H4B H 0.678015 0.590106 0.712240 0.044 Uiso 1 1 calc R U . . .
C5 C 0.4610(6) 0.5353(4) 0.7150(2) 0.0343(11) Uani 1 1 d . . . . .
H5A H 0.419224 0.582704 0.739398 0.041 Uiso 1 1 calc R U . . .
H5B H 0.491791 0.482675 0.737539 0.041 Uiso 1 1 calc R U . . .
C6 C 0.3382(5) 0.5055(3) 0.67468(19) 0.0254(10) Uani 1 1 d . . . . .
H6A H 0.302059 0.559133 0.653986 0.030 Uiso 1 1 calc R U . . .
H6B H 0.250561 0.480022 0.694849 0.030 Uiso 1 1 calc R U . . .

loop_
_atom_site_aniso_label
_atom_site_aniso_U_11
_atom_site_aniso_U_22
_atom_site_aniso_U_33
_atom_site_aniso_U_23
_atom_site_aniso_U_13
_atom_site_aniso_U_12
Si1 0.0232(6) 0.0171(5) 0.0198(6) 0.0020(4) -0.0029(5) -0.0020(5)
I1 0.0441(2) 0.02483(17) 0.0439(2) 0.01011(14) -0.01028(15) 0.00674(14)
I2 0.0549(2) 0.02474(17) 0.01958(16) -0.00222(12) -0.00018(14) -0.00270(14)
I3 0.02415(18) 0.0505(2) 0.0381(2) 0.00635(15) -0.00211(13) -0.01252(15)
B1 0.019(2) 0.017(2) 0.023(2) -0.0009(18) -0.0051(19) -0.0026(18)
I4 0.0372(2) 0.02697(17) 0.0398(2) -0.00752(14) -0.00608(14) 0.01262(14)
I5 0.0427(2) 0.0483(2) 0.0342(2) 0.01997(16) 0.00660(15) -0.00253(16)
C1 0.016(2) 0.0167(19) 0.018(2) -0.0017(16) 0.0006(16) -0.0022(16)
C2 0.023(2) 0.022(2) 0.030(2) 0.0027(19) 0.0042(19) -0.0045(18)
C3 0.022(2) 0.024(2) 0.044(3) 0.002(2) -0.002(2) -0.0063(19)
C4 0.037(3) 0.024(2) 0.048(3) -0.009(2) -0.014(2) -0.007(2)
C5 0.038(3) 0.031(3) 0.034(3) -0.015(2) -0.002(2) 0.000(2)
C6 0.025(2) 0.023(2) 0.028(2) -0.0082(19) 0.0020(19) 0.0027(18)

loop_
_atom_type_symbol
_atom_type_description
_atom_type_scat_dispersion_real
_atom_type_scat_dispersion_imag
_atom_type_scat_source
C C 0.0033 0.0016 'International Tables Vol C Tables 4.2.6.8 and 6.1.1.4'
H H 0.0000 0.0000 'International Tables Vol C Tables 4.2.6.8 and 6.1.1.4'
B B 0.0013 0.0007 'International Tables Vol C Tables 4.2.6.8 and 6.1.1.4'
Si Si 0.0817 0.0704 'International Tables Vol C Tables 4.2.6.8 and 6.1.1.4'
I I -0.4742 1.8119 'International Tables Vol C Tables 4.2.6.8 and 6.1.1.4'

loop_
_geom_angle_atom_site_label_1
_geom_angle_atom_site_label_2
_geom_angle_atom_site_label_3
_geom_angle
_geom_angle_site_symmetry_1
_geom_angle_site_symmetry_3
_geom_angle_publ_flag
C1 Si1 I3 112.88(13) . . ?
C1 Si1 I1 109.17(13) . . ?
I3 Si1 I1 107.86(5) . . ?
C1 Si1 I2 112.76(14) . . ?
I3 Si1 I2 107.95(5) . . ?
I1 Si1 I2 105.88(5) . . ?
C1 B1 I5 123.2(3) . . ?
C1 B1 I4 122.9(3) . . ?
I5 B1 I4 113.9(2) . . ?
C2 C1 B1 114.0(4) . . ?
C2 C1 C6 108.7(4) . . ?
B1 C1 C6 113.0(4) . . ?
C2 C1 Si1 105.5(3) . . ?
B1 C1 Si1 107.7(3) . . ?
C6 C1 Si1 107.4(3) . . ?
C3 C2 C1 111.6(4) . . ?
C3 C2 H2A 109.3 . . ?
C1 C2 H2A 109.3 . . ?
C3 C2 H2B 109.3 . . ?
C1 C2 H2B 109.3 . . ?
H2A C2 H2B 108.0 . . ?
C4 C3 C2 111.2(4) . . ?
C4 C3 H3A 109.4 . . ?
C2 C3 H3A 109.4 . . ?
C4 C3 H3B 109.4 . . ?
C2 C3 H3B 109.4 . . ?
H3A C3 H3B 108.0 . . ?
C3 C4 C5 111.0(4) . . ?
C3 C4 H4A 109.4 . . ?
C5 C4 H4A 109.4 . . ?
C3 C4 H4B 109.4 . . ?
C5 C4 H4B 109.4 . . ?
H4A C4 H4B 108.0 . . ?
C4 C5 C6 110.9(4) . . ?
C4 C5 H5A 109.4 . . ?
C6 C5 H5A 109.4 . . ?
C4 C5 H5B 109.4 . . ?
C6 C5 H5B 109.4 . . ?
H5A C5 H5B 108.0 . . ?
C5 C6 C1 111.1(4) . . ?
C5 C6 H6A 109.4 . . ?
C1 C6 H6A 109.4 . . ?
C5 C6 H6B 109.4 . . ?
C1 C6 H6B 109.4 . . ?
H6A C6 H6B 108.0 . . ?

loop_
_geom_bond_atom_site_label_1
_geom_bond_atom_site_label_2
_geom_bond_distance
_geom_bond_site_symmetry_2
_geom_bond_publ_flag
Si1 C1 1.922(4) . ?
Si1 I3 2.4384(13) . ?
Si1 I1 2.4398(12) . ?
Si1 I2 2.4402(13) . ?
B1 C1 1.563(6) . ?
B1 I5 2.126(5) . ?
B1 I4 2.131(5) . ?
C1 C2 1.558(6) . ?
C1 C6 1.564(6) . ?
C2 C3 1.532(7) . ?
C2 H2A 0.9900 . ?
C2 H2B 0.9900 . ?
C3 C4 1.518(7) . ?
C3 H3A 0.9900 . ?
C3 H3B 0.9900 . ?
C4 C5 1.520(8) . ?
C4 H4A 0.9900 . ?
C4 H4B 0.9900 . ?
C5 C6 1.530(7) . ?
C5 H5A 0.9900 . ?
C5 H5B 0.9900 . ?
C6 H6A 0.9900 . ?
C6 H6B 0.9900 . ?

loop_
_geom_torsion_atom_site_label_1
_geom_torsion_atom_site_label_2
_geom_torsion_atom_site_label_3
_geom_torsion_atom_site_label_4
_geom_torsion
_geom_torsion_site_symmetry_1
_geom_torsion_site_symmetry_2
_geom_torsion_site_symmetry_3
_geom_torsion_site_symmetry_4
_geom_torsion_publ_flag
I5 B1 C1 C2 150.3(3) . . . . ?
I4 B1 C1 C2 -29.9(5) . . . . ?
I5 B1 C1 C6 25.5(5) . . . . ?
I4 B1 C1 C6 -154.7(3) . . . . ?
I5 B1 C1 Si1 -93.0(3) . . . . ?
I4 B1 C1 Si1 86.8(3) . . . . ?
B1 C1 C2 C3 -71.7(5) . . . . ?
C6 C1 C2 C3 55.3(5) . . . . ?
Si1 C1 C2 C3 170.3(3) . . . . ?
C1 C2 C3 C4 -56.7(5) . . . . ?
C2 C3 C4 C5 57.0(6) . . . . ?
C3 C4 C5 C6 -57.6(6) . . . . ?
C4 C5 C6 C1 57.7(5) . . . . ?
C2 C1 C6 C5 -55.8(5) . . . . ?
B1 C1 C6 C5 71.7(5) . . . . ?
Si1 C1 C6 C5 -169.6(3) . . . . ?
